data_2001291
loop_
_publ_author_name
'Heaton, S. B.'
'Jones, G. B.'
'Pennington, W. T.'

_publ_section_title
;
 Preparation of chiral tricarbonyl(\h^6^-arene)chromium(0) complexes
 derived from (<i>S</i>)-2-indolinecarboxylic acid
;
_journal_issue 10
_journal_name_full 'Acta Crystallographica Section C'
_journal_page_first 1749
_journal_page_last 1753
_journal_paper_doi 10.1107/S0108270193003026
_journal_volume 49
_journal_year 1993
_chemical_formula_sum 'C19 H25 Cr N O5 Si'
_chemical_formula_weight 427.49
_symmetry_cell_setting orthorhombic
_symmetry_space_group_name_Hall 'P 2ac 2ab'
_symmetry_space_group_name_H-M 'P 21 21 21'
_atom_type_scat_source 'Cromer & Waber (1974)'
_cell_angle_alpha 90.0
_cell_angle_beta 90.0
_cell_angle_gamma 90.0
_cell_formula_units_Z 4
_cell_length_a 10.327(4)
_cell_length_b 11.306(3)
_cell_length_c 18.427(6)
_cell_measurement_reflns_used 50
_cell_measurement_temperature 294
_cell_measurement_theta_max 20
_cell_measurement_theta_min 14
_cell_volume 2151.5(12)
_diffrn_measurement_device 'Nicolet R3m/V'
_diffrn_measurement_method \w/2\q
_diffrn_radiation_type MoK\a
_diffrn_radiation_wavelength 0.71073
_diffrn_reflns_limit_h_max 0
_diffrn_reflns_limit_h_min -12
_diffrn_reflns_limit_k_max 13
_diffrn_reflns_limit_k_min 0
_diffrn_reflns_limit_l_max 20
_diffrn_reflns_limit_l_min 0
_diffrn_reflns_number 1646
_diffrn_reflns_theta_max 22.5
_diffrn_standards_decay_% .0
_diffrn_standards_interval_count 97
_diffrn_standards_number 3
_exptl_absorpt_coefficient_mu 0.60
_exptl_absorpt_correction_T_max 1.00
_exptl_absorpt_correction_T_min 0.97
_exptl_absorpt_correction_type empirical
_exptl_crystal_colour Yellow
_exptl_crystal_density_diffrn 1.32
_exptl_crystal_description Parallelepiped
_exptl_crystal_size_max 0.29
_exptl_crystal_size_mid 0.23
_exptl_crystal_size_min 0.21
_refine_diff_density_max 0.29
_refine_diff_density_min -0.16
_refine_ls_goodness_of_fit_obs 1.51
_refine_ls_number_parameters 243
_refine_ls_number_reflns 1426
_refine_ls_R_factor_obs 0.0383
_refine_ls_shift/esd_max 0.007
_refine_ls_structure_factor_coef F
_refine_ls_weighting_details 'w = 1/[\s^2^(F) + 0.0005F^2^]'
_refine_ls_weighting_scheme calc
_refine_ls_wR_factor_obs 0.0485
_reflns_number_observed 1426
_reflns_number_total 1646
_reflns_observed_criterion I>3\s(I)
_cod_data_source_file st1037.cif
_cod_data_source_block st1037_structure_1_of_2
_cod_depositor_comments
;
The following automatic conversions were performed:

'_refine_ls_weighting_scheme' value 'w = 1/[\s^2^(F) + 0.0005F^2^]'
was changed to 'calc'. New tag '_refine_ls_weighting_details' was
created. The value of the new tag was set to 'w = 1/[\s^2^(F) +
0.0005F^2^]'.

Automatic conversion script
Id: cif_fix_values 3143 2015-03-26 13:38:13Z robertas 
;
_cod_original_cell_volume 2152.0(10)
_cod_original_formula_sum 'C19 H25 Cr1 N1 O5 Si'
_cod_database_code 2001291

loop_
_atom_site_label
_atom_site_fract_x
_atom_site_fract_y
_atom_site_fract_z
_atom_site_U_iso_or_equiv
Cr(1) .02280(10) .11040(10) .70630(10) .0420(10)
Si(1) -.3379(2) -.0664(2) .57990(10) .0480(10)
O(1) .1010(5) -.0656(5) .5944(3) .080(2)
O(2) .2394(5) .0396(5) .8032(3) .076(2)
O(3) .1948(6) .2876(5) .6339(3) .084(2)
O(4) -.0345(6) .2278(5) .4904(3) .089(2)
O(5) -.1008(6) .0427(5) .4781(3) .082(2)
N(1) -.2433(5) .0599(5) .6022(2) .045(2)
C(1) .0729(6) .0032(6) .6375(3) .052(2)
C(2) .1556(6) .0666(6) .7648(4) .053(2)
C(3) .1271(7) .2201(6) .6628(4) .055(2)
C(4) -.1606(6) .2057(6) .6753(3) .050(2)
C(5) -.1116(6) .2506(6) .7416(3) .055(2)
C(6) -.0910(7) .1758(6) .7992(4) .061(2)
C(7) -.1122(6) .0540(6) .7904(3) .054(2)
C(8) -.1575(6) .0065(5) .7257(3) .046(2)
C(9) -.1894(5) .0852(5) .6686(3) .041(2)
C(10) -.2226(6) .1657(6) .5552(3) .055(2)
C(11) -.2023(7) .2673(6) .6075(4) .064(3)
C(12) -.3966(8) -.0419(8) .4860(3) .079(3)
C(13) -.2343(8) -.2015(7) .5839(4) .073(3)
C(14) -.4837(7) -.0773(7) .6428(4) .072(3)
C(15) -.4552(17) -.0838(17) .7232(9) .078(5)
C(16) -.5664(19) .0407(18) .6290(11) .081(5)
C(17) -.564(2) -.1921(19) .6171(12) .091(7)
C(15A) -.4437(17) -.1456(16) .7175(10) .075(5)
C(16A) -.537(2) .048(2) .6599(12) .0100(7)
C(17A) -.592(2) -.1508(19) .6046(12) .087(6)
C(18) -.1077(7) .1510(6) .5054(3) .056(2)
C(19) -.0003(11) .0228(8) .4257(5) .0125(5)
H(5A) -.0929 .3334 .7463 .091(6)
H(6A) -.0630 .2067 .8452 .091(6)
H(7A) -.0946 .0019 .8303 .091(6)
H(8A) -.1659 -.0775 .7195 .091(6)
H(10A) -.2990 .1798 .5268 .091(6)
H(11A) -.1358 .3191 .5899 .091(6)
H(11B) -.2803 .3117 .6150 .091(6)
H(12A) -.3243 -.0358 .4535 .091(6)
H(12B) -.4513 -.1061 .4711 .091(6)
H(12C) -.4451 .0305 .4851 .091(6)
H(13A) -.1620 -.1926 .5516 .091(6)
H(13B) -.2034 -.2128 .6325 .091(6)
H(13C) -.2846 -.2689 .5694 .091(6)
H(19A) -.0041 -.0574 .4087 .091(6)
H(19B) -.0092 .0758 .3853 .091(6)
H(19C) .0814 .0363 .4491 .091(6)

loop_
_geom_angle_atom_site_label_1
_geom_angle_atom_site_label_2
_geom_angle_atom_site_label_3
_geom_angle
_geom_angle_publ_flag
C(1) Cr(1) C(2) 90.9(3) yes
C(1) Cr(1) C(3) 88.8(3) yes
C(2) Cr(1) C(3) 90.0(3) yes
N(1) Si(1) C(12) 106.0(3) yes
N(1) Si(1) C(13) 109.5(3) yes
N(1) Si(1) C(14) 110.2(3) yes
C(12) Si(1) C(13) 110.3(4) yes
C(12) Si(1) C(14) 108.6(3) yes
C(13) Si(1) C(14) 112.1(4) yes
C(18) O(5) C(19) 116.1(6) yes
Si(1) N(1) C(9) 126.5(4) yes
Si(1) N(1) C(10) 126.1(4) yes
C(9) N(1) C(10) 107.0(5) yes
Cr(1) C(1) O(1) 178.1(6) yes
Cr(1) C(2) O(2) 178.8(6) yes
Cr(1) C(3) O(3) 178.3(6) yes
C(5) C(4) C(9) 120.0(6) yes
C(5) C(4) C(11) 131.1(6) yes
C(9) C(4) C(11) 108.6(5) yes
C(4) C(5) C(6) 120.1(6) yes
C(5) C(6) C(7) 119.3(6) yes
C(6) C(7) C(8) 122.2(6) yes
C(7) C(8) C(9) 118.2(6) yes
N(1) C(9) C(4) 111.5(5) yes
N(1) C(9) C(8) 128.6(5) yes
C(4) C(9) C(8) 119.8(5) yes
N(1) C(10) C(11) 105.0(5) yes
N(1) C(10) C(18) 112.2(5) yes
C(11) C(10) C(18) 111.2(6) yes
C(4) C(11) C(10) 102.7(5) yes
Si(1) C(14) C(15) 116.4(8) yes
Si(1) C(14) C(16) 105.8(8) yes
Si(1) C(14) C(17) 106.3(9) yes
C(15) C(14) C(16) 107.0(10) yes
C(15) C(14) C(17) 110.0(10) yes
C(16) C(14) C(17) 110.0(10) yes
Si(1) C(14) C(15A) 110.1(7) yes
Si(1) C(14) C(16A) 110.1(9) yes
Si(1) C(14) C(17A) 109.0(9) yes
C(15A) C(14) C(16A) 110.0(10) yes
C(15A) C(14) C(17A) 108.0(10) yes
C(16A) C(14) C(17A) 109.0(10) yes
O(4) C(18) O(5) 123.7(7) yes
O(4) C(18) C(10) 124.3(6) yes
O(5) C(18) C(10) 112.0(6) yes

loop_
_geom_bond_atom_site_label_1
_geom_bond_atom_site_label_2
_geom_bond_distance
_geom_bond_publ_flag
Cr(1) C(1) 1.829(7) yes
Cr(1) C(2) 1.814(7) yes
Cr(1) C(3) 1.828(7) yes
Cr(1) C(4) 2.253(7) yes
Cr(1) C(5) 2.204(7) yes
Cr(1) C(6) 2.203(7) yes
Cr(1) C(7) 2.179(7) yes
Cr(1) C(8) 2.231(6) yes
Cr(1) C(9) 2.316(6) yes
Si(1) N(1) 1.778(5) yes
Si(1) C(12) 1.854(7) yes
Si(1) C(13) 1.866(8) yes
Si(1) C(14) 1.903(7) yes
O(1) C(1) 1.150(9) yes
O(2) C(2) 1.158(8) yes
O(3) C(3) 1.164(9) yes
O(4) C(18) 1.184(9) yes
O(5) C(18) 1.325(9) yes
O(5) C(19) 1.440(10) yes
N(1) C(9) 1.375(7) yes
N(1) C(10) 1.492(8) yes
C(4) C(5) 1.416(9) yes
C(4) C(9) 1.400(9) yes
C(4) C(11) 1.490(10) yes
C(5) C(6) 1.374(9) yes
C(6) C(7) 1.400(10) yes
C(7) C(8) 1.388(8) yes
C(8) C(9) 1.417(8) yes
C(10) C(11) 1.510(10) yes
C(10) C(18) 1.509(9) yes
C(14) C(15) 1.51(2) yes
C(14) C(16) 1.60(2) yes
C(14) C(17) 1.61(2) yes
C(14) C(15A) 1.63(2) yes
C(14) C(16A) 1.55(2) yes
C(14) C(17A) 1.56(2) yes
